data_4107696
loop_
_publ_author_name
'Amy B. Dounay'
'Philip G. Humphreys'
'Larry E. Overman'
'Aaron D. Wrobleski'

_publ_section_title
;
 Total Synthesis of the Strychnos Alkaloid (+)-Minfiensine: Tandem
 Enantioselective Intramolecular Heck-Iminium Ion Cyclization
;
_journal_name_full 'Journal of the American Chemical Society'
_journal_page_first 5368
_journal_page_last 5377
_journal_paper_doi 10.1021/ja800163v
_journal_volume 130
_journal_year 2008
_chemical_formula_sum 'C22 H28 N2 O6'
_chemical_formula_weight 416.46
_chemical_name_systematic
; 
 ? 
;
_space_group_IT_number 2
_symmetry_cell_setting triclinic
_symmetry_space_group_name_Hall '-P 1'
_symmetry_space_group_name_H-M 'P -1'
_atom_sites_solution_hydrogens difmap
_atom_sites_solution_primary direct
_atom_sites_solution_secondary difmap
_audit_creation_method SHELXTL
_cell_angle_alpha 67.7670(10)
_cell_angle_beta 87.2050(10)
_cell_angle_gamma 75.7780(10)
_cell_formula_units_Z 2
_cell_length_a 8.4376(3)
_cell_length_b 11.0277(4)
_cell_length_c 12.2187(4)
_cell_measurement_temperature 163(2)
_cell_volume 1018.90(6)
_computing_cell_refinement 'Bruker SMART/SAINT'
_computing_data_collection 'Bruker SMART'
_computing_data_reduction 'Bruker SAINT'
_computing_molecular_graphics 'Bruker SHELXTL'
_computing_publication_material 'Bruker SHELXTL'
_computing_structure_refinement 'Bruker SHELXTL'
_computing_structure_solution 'Bruker SHELXTL'
_diffrn_ambient_temperature 163(2)
_diffrn_measured_fraction_theta_full 0.952
_diffrn_measured_fraction_theta_max 0.952
_diffrn_measurement_device_type 'CCD area detector'
_diffrn_measurement_method 'phi and omega scans'
_diffrn_radiation_monochromator graphite
_diffrn_radiation_source 'normal-focus sealed tube'
_diffrn_radiation_type MoK\a
_diffrn_radiation_wavelength 0.71073
_diffrn_reflns_av_R_equivalents 0.0251
_diffrn_reflns_av_sigmaI/netI 0.0323
_diffrn_reflns_limit_h_max 10
_diffrn_reflns_limit_h_min -11
_diffrn_reflns_limit_k_max 14
_diffrn_reflns_limit_k_min -14
_diffrn_reflns_limit_l_max 16
_diffrn_reflns_limit_l_min -16
_diffrn_reflns_number 11032
_diffrn_reflns_theta_full 28.29
_diffrn_reflns_theta_max 28.29
_diffrn_reflns_theta_min 2.06
_diffrn_standards_decay_% '< 1.0'
_diffrn_standards_interval_count 'initial 50 frames recollected'
_diffrn_standards_number '50 frames'
_exptl_absorpt_coefficient_mu 0.099
_exptl_absorpt_correction_T_max 0.9892
_exptl_absorpt_correction_T_min 0.9690
_exptl_absorpt_correction_type multi-scan
_exptl_absorpt_process_details 'Bruker SADABS'
_exptl_crystal_colour colorless
_exptl_crystal_density_diffrn 1.357
_exptl_crystal_density_meas ?
_exptl_crystal_description parallelepiped
_exptl_crystal_F_000 444
_exptl_crystal_size_max 0.32
_exptl_crystal_size_mid 0.22
_exptl_crystal_size_min 0.11
_refine_diff_density_max 0.339
_refine_diff_density_min -0.236
_refine_diff_density_rms 0.044
_refine_ls_extinction_coef 0.0028(13)
_refine_ls_extinction_expression Fc^*^=kFc[1+0.001xFc^2^\l^3^/sin(2\q)]^-1/4^
_refine_ls_extinction_method SHELXTL
_refine_ls_goodness_of_fit_ref 1.012
_refine_ls_hydrogen_treatment refall
_refine_ls_matrix_type full
_refine_ls_number_parameters 384
_refine_ls_number_reflns 4823
_refine_ls_number_restraints 0
_refine_ls_restrained_S_all 1.012
_refine_ls_R_factor_all 0.0541
_refine_ls_R_factor_gt 0.0392
_refine_ls_shift/su_max 0.000
_refine_ls_shift/su_mean 0.000
_refine_ls_structure_factor_coef Fsqd
_refine_ls_weighting_details 'calc w=1/[\s^2^(Fo^2^)+(0.0371P)^2^+0.5077P] where P=(Fo^2^+2Fc^2^)/3'
_refine_ls_weighting_scheme calc
_refine_ls_wR_factor_gt 0.0873
_refine_ls_wR_factor_ref 0.0967
_reflns_number_gt 3863
_reflns_number_total 4823
_reflns_threshold_expression >2sigma(I)
_cod_data_source_file ja800163v-file002.cif
_cod_data_source_block leo140
_cod_depositor_comments
;
The following automatic conversions were performed:

'_exptl_crystal_density_meas' value 'none' was changed to '?' - the
value is perceived as not measured.

Automatic conversion script
Id: cif_fix_values 3008 2015-01-20 13:52:24Z robertas 
;
_cod_database_code 4107696

loop_
_symmetry_equiv_pos_as_xyz
'x, y, z'
'-x, -y, -z'

loop_
_atom_site_label
_atom_site_type_symbol
_atom_site_fract_x
_atom_site_fract_y
_atom_site_fract_z
_atom_site_U_iso_or_equiv
_atom_site_adp_type
_atom_site_occupancy
_atom_site_symmetry_multiplicity
_atom_site_calc_flag
O1 O 1.66583(12) 0.39025(10) 0.45141(9) 0.0219(2) Uani 1 1 d
O2 O 1.24826(12) 0.02363(10) 0.35261(9) 0.0217(2) Uani 1 1 d
O3 O 1.43004(13) 0.08318(11) 0.20932(9) 0.0275(3) Uani 1 1 d
O4 O 1.35741(13) 0.37588(11) -0.01202(9) 0.0288(3) Uani 1 1 d
O5 O 1.60770(12) 0.27169(10) 0.07772(9) 0.0211(2) Uani 1 1 d
O6 O 0.87561(12) 0.71510(10) 0.26610(9) 0.0236(2) Uani 1 1 d
N1 N 1.38925(14) 0.16851(11) 0.35475(10) 0.0181(2) Uani 1 1 d
N2 N 1.40839(13) 0.36178(11) 0.17518(10) 0.0164(2) Uani 1 1 d
C1 C 1.52145(17) 0.45855(13) 0.37221(12) 0.0179(3) Uani 1 1 d
C2 C 1.68479(17) 0.44345(14) 0.32412(12) 0.0203(3) Uani 1 1 d
C3 C 1.74838(18) 0.33940(15) 0.27125(13) 0.0210(3) Uani 1 1 d
C4 C 1.66044(16) 0.22502(14) 0.31500(12) 0.0178(3) Uani 1 1 d
C5 C 1.47538(16) 0.27820(13) 0.29862(11) 0.0160(3) Uani 1 1 d
C6 C 1.25967(16) 0.45445(13) 0.18043(12) 0.0167(3) Uani 1 1 d
C7 C 1.13321(17) 0.53009(14) 0.09600(12) 0.0198(3) Uani 1 1 d
C8 C 1.00264(17) 0.61830(14) 0.12347(13) 0.0205(3) Uani 1 1 d
C9 C 0.99962(16) 0.63057(13) 0.23264(12) 0.0190(3) Uani 1 1 d
C10 C 1.12702(17) 0.55263(13) 0.31818(12) 0.0184(3) Uani 1 1 d
C11 C 1.25503(16) 0.46541(13) 0.29074(12) 0.0160(3) Uani 1 1 d
C12 C 1.40676(16) 0.37377(13) 0.36649(11) 0.0159(3) Uani 1 1 d
C13 C 1.36795(18) 0.27868(14) 0.48771(12) 0.0185(3) Uani 1 1 d
C14 C 1.29700(18) 0.18022(14) 0.45740(12) 0.0198(3) Uani 1 1 d
C15 C 1.36197(17) 0.09089(13) 0.29718(12) 0.0197(3) Uani 1 1 d
C16 C 1.16102(17) -0.03292(14) 0.28866(12) 0.0190(3) Uani 1 1 d
C17 C 1.27567(19) -0.14838(15) 0.26446(14) 0.0234(3) Uani 1 1 d
C18 C 1.0786(2) 0.07949(18) 0.17494(15) 0.0325(4) Uani 1 1 d
C19 C 1.03566(19) -0.08362(16) 0.37638(14) 0.0251(3) Uani 1 1 d
C20 C 1.44985(17) 0.33678(14) 0.07378(12) 0.0195(3) Uani 1 1 d
C21 C 1.6477(2) 0.22021(17) -0.01511(14) 0.0247(3) Uani 1 1 d
C22 C 0.7557(2) 0.81051(17) 0.17627(16) 0.0308(4) Uani 1 1 d
H1 H 1.4642(18) 0.5437(15) 0.3751(13) 0.014(4) Uiso 1 1 d
H2 H 1.7320(19) 0.5203(16) 0.2990(14) 0.021(4) Uiso 1 1 d
H3A H 1.869(2) 0.3037(17) 0.2913(15) 0.026(4) Uiso 1 1 d
H3B H 1.737(2) 0.3846(17) 0.1835(15) 0.025(4) Uiso 1 1 d
H4A H 1.6835(19) 0.1748(16) 0.3999(15) 0.020(4) Uiso 1 1 d
H4B H 1.6975(19) 0.1610(16) 0.2769(14) 0.019(4) Uiso 1 1 d
H7 H 1.1330(19) 0.5264(15) 0.0174(14) 0.020(4) Uiso 1 1 d
H8 H 0.918(2) 0.6667(15) 0.0677(14) 0.018(4) Uiso 1 1 d
H10 H 1.1255(18) 0.5607(15) 0.3938(14) 0.014(4) Uiso 1 1 d
H13A H 1.2920(19) 0.3278(15) 0.5298(14) 0.018(4) Uiso 1 1 d
H13B H 1.469(2) 0.2328(16) 0.5355(14) 0.021(4) Uiso 1 1 d
H14A H 1.3170(19) 0.0903(16) 0.5224(14) 0.020(4) Uiso 1 1 d
H14B H 1.178(2) 0.2170(17) 0.4334(15) 0.026(4) Uiso 1 1 d
H17A H 1.359(2) -0.1170(17) 0.2098(16) 0.031(5) Uiso 1 1 d
H17B H 1.208(2) -0.1863(18) 0.2283(16) 0.036(5) Uiso 1 1 d
H17C H 1.328(2) -0.2189(19) 0.3383(17) 0.038(5) Uiso 1 1 d
H18A H 1.008(2) 0.044(2) 0.1369(18) 0.044(5) Uiso 1 1 d
H18B H 1.159(3) 0.112(2) 0.1182(18) 0.044(5) Uiso 1 1 d
H18C H 1.008(3) 0.156(2) 0.1935(19) 0.053(6) Uiso 1 1 d
H19A H 0.968(2) -0.1232(17) 0.3418(15) 0.028(4) Uiso 1 1 d
H19B H 1.092(2) -0.1554(18) 0.4497(16) 0.028(4) Uiso 1 1 d
H19C H 0.965(2) -0.0076(18) 0.3947(16) 0.033(5) Uiso 1 1 d
H21A H 1.767(2) 0.1800(19) -0.0055(16) 0.037(5) Uiso 1 1 d
H21B H 1.588(2) 0.1512(18) -0.0055(16) 0.033(5) Uiso 1 1 d
H21C H 1.618(2) 0.2936(19) -0.0928(17) 0.036(5) Uiso 1 1 d
H22A H 0.806(2) 0.869(2) 0.1101(18) 0.042(5) Uiso 1 1 d
H22B H 0.685(2) 0.8675(18) 0.2116(15) 0.029(4) Uiso 1 1 d
H22C H 0.693(2) 0.7638(18) 0.1460(16) 0.034(5) Uiso 1 1 d

loop_
_atom_site_aniso_label
_atom_site_aniso_U_11
_atom_site_aniso_U_22
_atom_site_aniso_U_33
_atom_site_aniso_U_23
_atom_site_aniso_U_13
_atom_site_aniso_U_12
O1 0.0193(5) 0.0271(5) 0.0207(5) -0.0103(4) -0.0011(4) -0.0060(4)
O2 0.0273(5) 0.0235(5) 0.0223(5) -0.0125(4) 0.0076(4) -0.0154(4)
O3 0.0356(6) 0.0280(5) 0.0302(6) -0.0193(5) 0.0172(5) -0.0177(5)
O4 0.0283(6) 0.0367(6) 0.0209(5) -0.0152(5) -0.0041(4) 0.0010(5)
O5 0.0195(5) 0.0278(5) 0.0205(5) -0.0137(4) 0.0050(4) -0.0070(4)
O6 0.0182(5) 0.0240(5) 0.0293(6) -0.0141(4) -0.0001(4) 0.0004(4)
N1 0.0214(6) 0.0176(5) 0.0184(6) -0.0084(4) 0.0057(5) -0.0086(4)
N2 0.0168(5) 0.0172(5) 0.0155(5) -0.0066(4) 0.0011(4) -0.0041(4)
C1 0.0185(7) 0.0171(6) 0.0188(7) -0.0076(5) -0.0017(5) -0.0037(5)
C2 0.0221(7) 0.0207(7) 0.0198(7) -0.0070(5) 0.0010(5) -0.0091(5)
C3 0.0179(7) 0.0267(7) 0.0211(7) -0.0103(6) 0.0027(5) -0.0084(6)
C4 0.0173(7) 0.0182(6) 0.0182(7) -0.0077(5) 0.0008(5) -0.0034(5)
C5 0.0185(6) 0.0161(6) 0.0155(6) -0.0069(5) 0.0020(5) -0.0066(5)
C6 0.0164(6) 0.0171(6) 0.0188(7) -0.0079(5) 0.0033(5) -0.0069(5)
C7 0.0186(7) 0.0226(7) 0.0189(7) -0.0078(6) 0.0003(5) -0.0064(5)
C8 0.0174(7) 0.0205(7) 0.0218(7) -0.0057(5) -0.0028(6) -0.0046(5)
C9 0.0162(6) 0.0176(6) 0.0251(7) -0.0094(5) 0.0031(5) -0.0061(5)
C10 0.0195(7) 0.0191(6) 0.0197(7) -0.0099(5) 0.0022(5) -0.0066(5)
C11 0.0167(6) 0.0161(6) 0.0172(6) -0.0069(5) 0.0013(5) -0.0066(5)
C12 0.0164(6) 0.0163(6) 0.0164(6) -0.0077(5) 0.0019(5) -0.0041(5)
C13 0.0202(7) 0.0209(7) 0.0155(6) -0.0075(5) 0.0021(5) -0.0060(5)
C14 0.0239(7) 0.0206(7) 0.0172(7) -0.0079(6) 0.0056(6) -0.0089(6)
C15 0.0218(7) 0.0170(6) 0.0218(7) -0.0079(5) 0.0045(6) -0.0074(5)
C16 0.0209(7) 0.0201(6) 0.0193(7) -0.0095(5) -0.0004(5) -0.0072(5)
C17 0.0250(8) 0.0227(7) 0.0279(8) -0.0144(6) 0.0029(6) -0.0079(6)
C18 0.0323(9) 0.0313(9) 0.0260(8) -0.0055(7) -0.0028(7) -0.0016(7)
C19 0.0238(8) 0.0307(8) 0.0270(8) -0.0137(7) 0.0047(6) -0.0137(6)
C20 0.0216(7) 0.0197(6) 0.0193(7) -0.0089(5) 0.0041(6) -0.0072(5)
C21 0.0253(8) 0.0304(8) 0.0245(8) -0.0176(7) 0.0062(6) -0.0065(6)
C22 0.0241(8) 0.0269(8) 0.0362(9) -0.0125(7) -0.0038(7) 0.0048(6)

loop_
_atom_type_symbol
_atom_type_description
_atom_type_scat_dispersion_real
_atom_type_scat_dispersion_imag
_atom_type_scat_source
C C 0.0033 0.0016 'International Tables Vol C Tables 4.2.6.8 and 6.1.1.4'
H H 0.0000 0.0000 'International Tables Vol C Tables 4.2.6.8 and 6.1.1.4'
N N 0.0061 0.0033 'International Tables Vol C Tables 4.2.6.8 and 6.1.1.4'
O O 0.0106 0.0060 'International Tables Vol C Tables 4.2.6.8 and 6.1.1.4'

loop_
_geom_angle_atom_site_label_1
_geom_angle_atom_site_label_2
_geom_angle_atom_site_label_3
_geom_angle
C1 O1 C2 60.70(9)
C15 O2 C16 119.66(10)
C20 O5 C21 113.83(11)
C9 O6 C22 117.16(12)
C15 N1 C14 122.78(11)
C15 N1 C5 121.52(11)
C14 N1 C5 113.26(10)
C20 N2 C6 121.78(11)
C20 N2 C5 128.11(11)
C6 N2 C5 108.04(10)
O1 C1 C2 59.88(8)
O1 C1 C12 117.41(11)
C2 C1 C12 121.84(12)
O1 C2 C1 59.42(8)
O1 C2 C3 115.39(11)
C1 C2 C3 121.11(12)
C2 C3 C4 112.05(12)
C5 C4 C3 111.95(11)
N1 C5 N2 110.34(10)
N1 C5 C4 111.94(11)
N2 C5 C4 116.35(11)
N1 C5 C12 101.29(10)
N2 C5 C12 102.94(10)
C4 C5 C12 112.61(11)
C7 C6 C11 120.38(12)
C7 C6 N2 130.44(12)
C11 C6 N2 109.16(11)
C6 C7 C8 118.49(13)
C9 C8 C7 121.00(13)
O6 C9 C8 124.36(13)
O6 C9 C10 115.39(12)
C8 C9 C10 120.24(13)
C11 C10 C9 118.48(13)
C10 C11 C6 121.41(12)
C10 C11 C12 128.29(12)
C6 C11 C12 110.29(11)
C11 C12 C1 109.30(10)
C11 C12 C13 113.04(11)
C1 C12 C13 114.13(11)
C11 C12 C5 101.85(10)
C1 C12 C5 113.75(11)
C13 C12 C5 104.09(10)
C14 C13 C12 103.10(11)
N1 C14 C13 103.02(11)
O3 C15 O2 125.31(12)
O3 C15 N1 124.81(13)
O2 C15 N1 109.88(11)
O2 C16 C17 111.30(11)
O2 C16 C19 101.99(11)
C17 C16 C19 110.83(12)
O2 C16 C18 109.29(12)
C17 C16 C18 111.68(13)
C19 C16 C18 111.35(13)
O4 C20 O5 123.52(13)
O4 C20 N2 123.99(13)
O5 C20 N2 112.35(12)

loop_
_geom_bond_atom_site_label_1
_geom_bond_atom_site_label_2
_geom_bond_distance
O1 C1 1.4492(16)
O1 C2 1.4561(17)
O2 C15 1.3549(16)
O2 C16 1.4804(16)
O3 C15 1.2143(17)
O4 C20 1.2107(17)
O5 C20 1.3423(17)
O5 C21 1.4417(16)
O6 C9 1.3778(16)
O6 C22 1.4306(18)
N1 C15 1.3596(17)
N1 C14 1.4744(17)
N1 C5 1.4890(16)
N2 C20 1.3792(17)
N2 C6 1.4265(17)
N2 C5 1.4897(17)
C1 C2 1.4680(19)
C1 C12 1.5219(18)
C2 C3 1.499(2)
C3 C4 1.5291(19)
C4 C5 1.5212(18)
C5 C12 1.5647(17)
C6 C7 1.3847(19)
C6 C11 1.3959(18)
C7 C8 1.399(2)
C8 C9 1.389(2)
C9 C10 1.4009(19)
C10 C11 1.3793(19)
C11 C12 1.5129(18)
C12 C13 1.5318(18)
C13 C14 1.5231(19)
C16 C17 1.5154(19)
C16 C19 1.519(2)
C16 C18 1.523(2)

loop_
_geom_torsion_atom_site_label_1
_geom_torsion_atom_site_label_2
_geom_torsion_atom_site_label_3
_geom_torsion_atom_site_label_4
_geom_torsion
C2 O1 C1 C12 112.71(13)
C1 O1 C2 C3 -112.57(13)
C12 C1 C2 O1 -105.44(13)
O1 C1 C2 C3 103.01(14)
C12 C1 C2 C3 -2.4(2)
O1 C2 C3 C4 46.48(16)
C1 C2 C3 C4 -21.72(18)
C2 C3 C4 C5 52.38(16)
C15 N1 C5 N2 46.40(16)
C14 N1 C5 N2 -116.33(12)
C15 N1 C5 C4 -84.88(15)
C14 N1 C5 C4 112.40(13)
C15 N1 C5 C12 154.92(12)
C14 N1 C5 C12 -7.81(14)
C20 N2 C5 N1 -83.69(15)
C6 N2 C5 N1 79.95(12)
C20 N2 C5 C4 45.24(17)
C6 N2 C5 C4 -151.13(11)
C20 N2 C5 C12 168.89(12)
C6 N2 C5 C12 -27.48(12)
C3 C4 C5 N1 -172.82(11)
C3 C4 C5 N2 59.03(15)
C3 C4 C5 C12 -59.47(15)
C20 N2 C6 C7 1.9(2)
C5 N2 C6 C7 -162.96(13)
C20 N2 C6 C11 -176.46(11)
C5 N2 C6 C11 18.66(14)
C11 C6 C7 C8 0.7(2)
N2 C6 C7 C8 -177.47(13)
C6 C7 C8 C9 0.3(2)
C22 O6 C9 C8 -9.9(2)
C22 O6 C9 C10 171.07(13)
C7 C8 C9 O6 179.98(12)
C7 C8 C9 C10 -1.0(2)
O6 C9 C10 C11 179.80(11)
C8 C9 C10 C11 0.7(2)
C9 C10 C11 C6 0.32(19)
C9 C10 C11 C12 178.65(12)
C7 C6 C11 C10 -1.1(2)
N2 C6 C11 C10 177.51(12)
C7 C6 C11 C12 -179.66(12)
N2 C6 C11 C12 -1.10(14)
C10 C11 C12 C1 -73.40(17)
C6 C11 C12 C1 105.08(12)
C10 C11 C12 C13 54.89(18)
C6 C11 C12 C13 -126.63(12)
C10 C11 C12 C5 165.97(13)
C6 C11 C12 C5 -15.55(13)
O1 C1 C12 C11 173.43(11)
C2 C1 C12 C11 -116.66(13)
O1 C1 C12 C13 45.75(16)
C2 C1 C12 C13 115.66(14)
O1 C1 C12 C5 -73.51(14)
C2 C1 C12 C5 -3.59(17)
N1 C5 C12 C11 -88.95(11)
N2 C5 C12 C11 25.23(12)
C4 C5 C12 C11 151.32(11)
N1 C5 C12 C1 153.58(11)
N2 C5 C12 C1 -92.24(12)
C4 C5 C12 C1 33.85(15)
N1 C5 C12 C13 28.75(12)
N2 C5 C12 C13 142.93(10)
C4 C5 C12 C13 -90.97(13)
C11 C12 C13 C14 70.25(13)
C1 C12 C13 C14 -164.00(11)
C5 C12 C13 C14 -39.43(13)
C15 N1 C14 C13 -178.73(12)
C5 N1 C14 C13 -16.25(15)
C12 C13 C14 N1 33.79(14)
C16 O2 C15 O3 -18.9(2)
C16 O2 C15 N1 161.21(11)
C14 N1 C15 O3 176.59(14)
C5 N1 C15 O3 15.5(2)
C14 N1 C15 O2 -3.56(18)
C5 N1 C15 O2 -164.63(11)
C15 O2 C16 C17 67.85(15)
C15 O2 C16 C19 -173.92(12)
C15 O2 C16 C18 -55.97(16)
C21 O5 C20 O4 -15.74(19)
C21 O5 C20 N2 168.32(11)
C6 N2 C20 O4 -10.0(2)
C5 N2 C20 O4 151.63(13)
C6 N2 C20 O5 165.92(11)
C5 N2 C20 O5 -32.45(18)
